data_2221555
loop_
_publ_author_name
'Safari, Nasser'
'Amani, Vahid'
'Abedi, Anita'
'Notash, Behrouz'
'Ng, Seik Weng'

_publ_section_title (2,2'-Dimethyl-4,4'-bi-1,3-thiazole-\k^2^<i>N</i>,<i>N</i>')bis(thiocyanato-\k<i>S</i>)mercury(II)
_journal_coeditor_code XU2488
_journal_issue 4
_journal_name_full 'Acta Crystallographica Section E'
_journal_page_first m372
_journal_paper_doi 10.1107/S1600536809006904
_journal_volume 65
_journal_year 2009
_chemical_formula_iupac '[Hg (N C S)2 (C8 H8 N2 S2)]'
_chemical_formula_moiety 'C10 H8 Hg N4 S4'
_chemical_formula_sum 'C10 H8 Hg N4 S4'
_chemical_formula_weight 513.03
_chemical_name_systematic
;
(2,2'-Dimethyl-4,4'-bi-1,3-thiazole-
\k^2^<i>N</i>,<i>N</i>')bis(thiocyanato-\k<i>S</i>)mercury(II)
;
_space_group_IT_number 14
_symmetry_cell_setting monoclinic
_symmetry_space_group_name_Hall '-P 2ybc'
_symmetry_space_group_name_H-M 'P 1 21/c 1'
_atom_sites_solution_hydrogens geom
_atom_sites_solution_primary direct
_atom_sites_solution_secondary difmap
_audit_creation_method SHELXL-97
_cell_angle_alpha 90.00
_cell_angle_beta 100.6760(10)
_cell_angle_gamma 90.00
_cell_formula_units_Z 4
_cell_length_a 17.3764(3)
_cell_length_b 12.0534(2)
_cell_length_c 7.06010(10)
_cell_measurement_reflns_used 4390
_cell_measurement_temperature 118(2)
_cell_measurement_theta_max 28.3
_cell_measurement_theta_min 2.4
_cell_volume 1453.10(4)
_computing_cell_refinement 'APEX2 (Bruker, 2008)'
_computing_data_collection 'APEX2 (Bruker, 2008)'
_computing_data_reduction 'SAINT (Bruker, 2008)'
_computing_molecular_graphics 'X-SEED (Barbour, 2001)'
_computing_publication_material 'pubCIF (Westrip, 2009)'
_computing_structure_refinement 'SHELXL97 (Sheldrick, 2008)'
_computing_structure_solution 'SHELXS97 (Sheldrick, 2008)'
_diffrn_ambient_temperature 118(2)
_diffrn_measured_fraction_theta_full 0.996
_diffrn_measured_fraction_theta_max 0.996
_diffrn_measurement_device_type 'Bruker SMART APEX'
_diffrn_measurement_method \w
_diffrn_radiation_monochromator graphite
_diffrn_radiation_source 'fine-focus sealed tube'
_diffrn_radiation_type MoK\a
_diffrn_radiation_wavelength 0.71073
_diffrn_reflns_av_R_equivalents 0.0302
_diffrn_reflns_av_sigmaI/netI 0.0336
_diffrn_reflns_limit_h_max 22
_diffrn_reflns_limit_h_min -22
_diffrn_reflns_limit_k_max 15
_diffrn_reflns_limit_k_min -15
_diffrn_reflns_limit_l_max 9
_diffrn_reflns_limit_l_min -8
_diffrn_reflns_number 10030
_diffrn_reflns_theta_full 27.50
_diffrn_reflns_theta_max 27.50
_diffrn_reflns_theta_min 1.19
_diffrn_standards_decay_% 0
_diffrn_standards_interval_count 0
_diffrn_standards_interval_time 0
_diffrn_standards_number 0
_exptl_absorpt_coefficient_mu 11.156
_exptl_absorpt_correction_T_max 0.640
_exptl_absorpt_correction_T_min 0.274
_exptl_absorpt_correction_type multi-scan
_exptl_absorpt_process_details '(SADABS; Sheldrick, 1996)'
_exptl_crystal_colour Colorless
_exptl_crystal_density_diffrn 2.345
_exptl_crystal_density_method 'not measured'
_exptl_crystal_description Block
_exptl_crystal_F_000 960
_exptl_crystal_size_max 0.22
_exptl_crystal_size_mid 0.06
_exptl_crystal_size_min 0.04
_refine_diff_density_max 1.166
_refine_diff_density_min -1.315
_refine_ls_extinction_method none
_refine_ls_goodness_of_fit_ref 1.041
_refine_ls_hydrogen_treatment constr
_refine_ls_matrix_type full
_refine_ls_number_parameters 174
_refine_ls_number_reflns 3330
_refine_ls_number_restraints 0
_refine_ls_restrained_S_all 1.041
_refine_ls_R_factor_all 0.0266
_refine_ls_R_factor_gt 0.0219
_refine_ls_shift/su_max 0.001
_refine_ls_shift/su_mean 0.001
_refine_ls_structure_factor_coef Fsqd
_refine_ls_weighting_details 'calc w=1/[\s^2^(Fo^2^)+(0.0213P)^2^+2.1611P] where P=(Fo^2^+2Fc^2^)/3'
_refine_ls_weighting_scheme calc
_refine_ls_wR_factor_gt 0.0479
_refine_ls_wR_factor_ref 0.0535
_reflns_number_gt 2982
_reflns_number_total 3330
_reflns_threshold_expression I>2\s(I)
_cod_data_source_file xu2488.cif
_cod_data_source_block I
_cod_depositor_comments
;
The following automatic conversions were performed:
'_symmetry_cell_setting' value 'Monoclinic' changed to 'monoclinic'
according to '/home/saulius/struct/CIF-dictionaries/cif_core.dic'
dictionary named 'cif_core.dic' version 2.4.1 from
2010-06-29.

'_exptl_absorpt_correction_type' value 'Multi-scan' changed
to 'multi-scan' according to
'/home/saulius/struct/CIF-dictionaries/cif_core.dic' dictionary named
'cif_core.dic' version 2.4.1 from 2010-06-29.

Automatic conversion script
Id: cif_fix_enum 1527 2010-12-29 10:47:43Z saulius 

The following automatic conversions were performed:

'_symmetry_cell_setting' value 'Monoclinic' changed to 'monoclinic'
according to /home/saulius/struct/CIF-dictionaries/cif_core.dic
dictionary named 'cif_core.dic' version 2.4.1 from
2010-06-29.

'_exptl_absorpt_correction_type' value 'Multi-scan'
changed to 'multi-scan' according to
/home/saulius/struct/CIF-dictionaries/cif_core.dic dictionary named
'cif_core.dic' version 2.4.1 from 2010-06-29.

Automatic conversion script
Id: cif_fix_values 1715 2011-07-08 13:25:40Z adriana 
;
_cod_original_sg_symbol_H-M 'P 21/c'
_cod_database_code 2221555
_cod_database_fobs_code 2221555

loop_
_symmetry_equiv_pos_as_xyz
'x, y, z'
'-x, y+1/2, -z+1/2'
'-x, -y, -z'
'x, -y-1/2, z-1/2'

loop_
_atom_site_type_symbol
_atom_site_label
_atom_site_fract_x
_atom_site_fract_y
_atom_site_fract_z
_atom_site_U_iso_or_equiv
_atom_site_adp_type
_atom_site_calc_flag
_atom_site_refinement_flags
_atom_site_occupancy
_atom_site_disorder_assembly
_atom_site_disorder_group
Hg Hg1 0.272849(8) 0.578858(12) 0.74895(2) 0.01665(6) Uani d . 1 . .
S S1 0.37984(5) 0.20867(8) 0.65772(15) 0.0156(2) Uani d . 1 . .
S S2 0.03250(6) 0.34937(8) 0.73374(16) 0.0192(2) Uani d . 1 . .
S S3 0.34553(7) 0.58014(9) 1.07522(18) 0.0287(3) Uani d . 1 . .
S S4 0.20772(7) 0.68035(9) 0.46884(17) 0.0241(2) Uani d . 1 . .
N N1 0.30803(18) 0.3905(3) 0.6768(5) 0.0132(7) Uani d . 1 . .
N N2 0.16170(18) 0.4504(3) 0.7495(5) 0.0147(7) Uani d . 1 . .
N N3 0.4178(2) 0.7908(3) 1.1095(6) 0.0317(9) Uani d . 1 . .
N N4 0.1421(2) 0.4986(3) 0.2409(6) 0.0270(8) Uani d . 1 . .
C C1 0.4453(2) 0.4223(3) 0.6435(7) 0.0221(9) Uani d . 1 . .
H H1A 0.4274 0.4900 0.5719 0.033 Uiso calc R 1 . .
H H1B 0.4807 0.3815 0.5755 0.033 Uiso calc R 1 . .
H H1C 0.4730 0.4421 0.7729 0.033 Uiso calc R 1 . .
C C2 0.3765(2) 0.3514(3) 0.6592(6) 0.0149(8) Uani d . 1 . .
C C3 0.2837(2) 0.2028(3) 0.6837(6) 0.0148(8) Uani d . 1 . .
H H3 0.2549 0.1364 0.6912 0.018 Uiso calc R 1 . .
C C4 0.2545(2) 0.3082(3) 0.6921(6) 0.0128(8) Uani d . 1 . .
C C5 0.1758(2) 0.3395(3) 0.7151(5) 0.0124(7) Uani d . 1 . .
C C6 0.1123(2) 0.2727(3) 0.7042(6) 0.0163(8) Uani d . 1 . .
H H6 0.1121 0.1949 0.6834 0.020 Uiso calc R 1 . .
C C7 0.0890(2) 0.4686(3) 0.7608(6) 0.0158(8) Uani d . 1 . .
C C8 0.0558(2) 0.5793(3) 0.7950(7) 0.0207(9) Uani d . 1 . .
H H8A 0.0831 0.6090 0.9186 0.031 Uiso calc R 1 . .
H H8B -0.0001 0.5716 0.7980 0.031 Uiso calc R 1 . .
H H8C 0.0626 0.6301 0.6910 0.031 Uiso calc R 1 . .
C C9 0.3879(2) 0.7054(3) 1.0890(6) 0.0201(9) Uani d . 1 . .
C C10 0.1696(2) 0.5709(3) 0.3354(6) 0.0188(9) Uani d . 1 . .

loop_
_atom_site_aniso_label
_atom_site_aniso_U_11
_atom_site_aniso_U_22
_atom_site_aniso_U_33
_atom_site_aniso_U_12
_atom_site_aniso_U_13
_atom_site_aniso_U_23
Hg1 0.01515(8) 0.01369(8) 0.01971(10) -0.00045(5) -0.00039(6) -0.00147(6)
S1 0.0154(5) 0.0132(4) 0.0188(5) 0.0017(3) 0.0049(4) -0.0005(4)
S2 0.0120(5) 0.0188(5) 0.0271(6) -0.0016(4) 0.0043(4) 0.0004(4)
S3 0.0367(6) 0.0183(5) 0.0249(6) -0.0089(4) -0.0108(5) 0.0058(5)
S4 0.0294(6) 0.0140(5) 0.0254(6) -0.0040(4) -0.0044(5) 0.0029(4)
N1 0.0118(16) 0.0143(15) 0.0133(17) -0.0004(12) 0.0023(12) -0.0001(13)
N2 0.0144(16) 0.0150(16) 0.0147(18) -0.0021(12) 0.0029(13) 0.0006(13)
N3 0.036(2) 0.025(2) 0.031(2) -0.0093(17) -0.0018(18) -0.0027(18)
N4 0.028(2) 0.0228(19) 0.027(2) -0.0006(16) -0.0031(16) -0.0014(17)
C1 0.0134(19) 0.018(2) 0.035(3) 0.0010(15) 0.0055(18) 0.0017(19)
C2 0.0156(19) 0.0140(18) 0.014(2) 0.0022(14) 0.0011(15) -0.0001(16)
C3 0.0145(19) 0.0154(19) 0.015(2) -0.0006(14) 0.0037(15) -0.0014(16)
C4 0.0134(18) 0.0146(18) 0.0099(19) 0.0005(14) 0.0013(14) 0.0004(15)
C5 0.0137(18) 0.0140(18) 0.0092(19) 0.0008(14) 0.0010(14) 0.0022(15)
C6 0.0129(18) 0.0169(19) 0.020(2) 0.0005(14) 0.0050(15) -0.0002(17)
C7 0.0174(19) 0.0133(18) 0.017(2) 0.0022(15) 0.0037(15) 0.0009(16)
C8 0.018(2) 0.018(2) 0.027(2) 0.0052(16) 0.0064(17) -0.0023(18)
C9 0.017(2) 0.021(2) 0.022(2) 0.0007(16) 0.0020(16) -0.0014(18)
C10 0.0113(19) 0.019(2) 0.026(2) 0.0012(15) 0.0019(16) 0.0042(18)

loop_
_atom_type_symbol
_atom_type_description
_atom_type_scat_dispersion_real
_atom_type_scat_dispersion_imag
_atom_type_scat_source
C C 0.0033 0.0016 'International Tables Vol C Tables 4.2.6.8 and 6.1.1.4'
H H 0.0000 0.0000 'International Tables Vol C Tables 4.2.6.8 and 6.1.1.4'
N N 0.0061 0.0033 'International Tables Vol C Tables 4.2.6.8 and 6.1.1.4'
S S 0.1246 0.1234 'International Tables Vol C Tables 4.2.6.8 and 6.1.1.4'
Hg Hg -2.3894 9.2266 'International Tables Vol C Tables 4.2.6.8 and 6.1.1.4'

loop_
_geom_angle_atom_site_label_1
_geom_angle_atom_site_label_2
_geom_angle_atom_site_label_3
_geom_angle_site_symmetry_1
_geom_angle_site_symmetry_3
_geom_angle
_geom_angle_publ_flag
S3 Hg1 S4 . . 149.25(4) yes
S3 Hg1 N1 . . 95.66(8) yes
S3 Hg1 N2 . . 105.84(8) yes
S4 Hg1 N1 . . 113.49(8) yes
S4 Hg1 N2 . . 94.04(8) yes
N1 Hg1 N2 . . 69.10(10) yes
C2 S1 C3 . . 90.37(19) ?
C6 S2 C7 . . 90.33(19) ?
C9 S3 Hg1 . . 102.01(16) ?
C10 S4 Hg1 . . 97.89(15) ?
C2 N1 C4 . . 112.8(3) ?
C2 N1 Hg1 . . 128.7(3) ?
C4 N1 Hg1 . . 117.1(2) ?
C7 N2 C5 . . 112.2(3) ?
C7 N2 Hg1 . . 131.5(3) ?
C5 N2 Hg1 . . 116.0(2) ?
C2 C1 H1A . . 109.5 ?
C2 C1 H1B . . 109.5 ?
H1A C1 H1B . . 109.5 ?
C2 C1 H1C . . 109.5 ?
H1A C1 H1C . . 109.5 ?
H1B C1 H1C . . 109.5 ?
N1 C2 C1 . . 123.8(3) ?
N1 C2 S1 . . 113.1(3) ?
C1 C2 S1 . . 123.0(3) ?
C4 C3 S1 . . 110.0(3) ?
C4 C3 H3 . . 125.0 ?
S1 C3 H3 . . 125.0 ?
C3 C4 N1 . . 113.7(3) ?
C3 C4 C5 . . 127.4(3) ?
N1 C4 C5 . . 118.9(3) ?
C6 C5 N2 . . 114.4(3) ?
C6 C5 C4 . . 127.7(4) ?
N2 C5 C4 . . 117.9(3) ?
C5 C6 S2 . . 110.0(3) ?
C5 C6 H6 . . 125.0 ?
S2 C6 H6 . . 125.0 ?
N2 C7 C8 . . 124.8(4) ?
N2 C7 S2 . . 113.0(3) ?
C8 C7 S2 . . 122.2(3) ?
C7 C8 H8A . . 109.5 ?
C7 C8 H8B . . 109.5 ?
H8A C8 H8B . . 109.5 ?
C7 C8 H8C . . 109.5 ?
H8A C8 H8C . . 109.5 ?
H8B C8 H8C . . 109.5 ?
N3 C9 S3 . . 176.2(4) ?
N4 C10 S4 . . 177.9(4) ?

loop_
_geom_bond_atom_site_label_1
_geom_bond_atom_site_label_2
_geom_bond_site_symmetry_2
_geom_bond_distance
_geom_bond_publ_flag
Hg1 S3 . 2.4130(10) yes
Hg1 S4 . 2.4210(10) yes
Hg1 N1 . 2.430(3) yes
Hg1 N2 . 2.476(3) yes
S1 C2 . 1.721(4) ?
S1 C3 . 1.716(4) ?
S2 C6 . 1.711(4) ?
S2 C7 . 1.731(4) ?
S3 C9 . 1.675(4) ?
S4 C10 . 1.684(4) ?
N1 C2 . 1.308(5) ?
N1 C4 . 1.379(5) ?
N2 C7 . 1.299(5) ?
N2 C5 . 1.389(5) ?
N3 C9 . 1.150(5) ?
N4 C10 . 1.146(6) ?
C1 C2 . 1.490(5) ?
C1 H1A . 0.9800 ?
C1 H1B . 0.9800 ?
C1 H1C . 0.9800 ?
C3 C4 . 1.374(5) ?
C3 H3 . 0.9500 ?
C4 C5 . 1.455(5) ?
C5 C6 . 1.356(5) ?
C6 H6 . 0.9500 ?
C7 C8 . 1.491(5) ?
C8 H8A . 0.9800 ?
C8 H8B . 0.9800 ?
C8 H8C . 0.9800 ?

loop_
_geom_torsion_atom_site_label_1
_geom_torsion_atom_site_label_2
_geom_torsion_atom_site_label_3
_geom_torsion_atom_site_label_4
_geom_torsion_site_symmetry_1
_geom_torsion_site_symmetry_2
_geom_torsion_site_symmetry_3
_geom_torsion_site_symmetry_4
_geom_torsion
_geom_torsion_publ_flag
S4 Hg1 S3 C9 . . . . -25.10(19) ?
N1 Hg1 S3 C9 . . . . 136.75(17) ?
N2 Hg1 S3 C9 . . . . -153.45(17) ?
S3 Hg1 S4 C10 . . . . -173.66(15) ?
N1 Hg1 S4 C10 . . . . 26.10(17) ?
N2 Hg1 S4 C10 . . . . -42.80(16) ?
S3 Hg1 N1 C2 . . . . -67.8(3) ?
S4 Hg1 N1 C2 . . . . 102.2(3) ?
N2 Hg1 N1 C2 . . . . -172.6(4) ?
S3 Hg1 N1 C4 . . . . 98.2(3) ?
S4 Hg1 N1 C4 . . . . -91.8(3) ?
N2 Hg1 N1 C4 . . . . -6.6(3) ?
S3 Hg1 N2 C7 . . . . 98.2(4) ?
S4 Hg1 N2 C7 . . . . -58.1(4) ?
N1 Hg1 N2 C7 . . . . -171.8(4) ?
S3 Hg1 N2 C5 . . . . -88.4(3) ?
S4 Hg1 N2 C5 . . . . 115.3(3) ?
N1 Hg1 N2 C5 . . . . 1.7(2) ?
C4 N1 C2 C1 . . . . -178.9(4) ?
Hg1 N1 C2 C1 . . . . -12.4(6) ?
C4 N1 C2 S1 . . . . 0.6(4) ?
Hg1 N1 C2 S1 . . . . 167.11(18) ?
C3 S1 C2 N1 . . . . -0.3(3) ?
C3 S1 C2 C1 . . . . 179.2(4) ?
C2 S1 C3 C4 . . . . 0.0(3) ?
S1 C3 C4 N1 . . . . 0.4(4) ?
S1 C3 C4 C5 . . . . -179.5(3) ?
C2 N1 C4 C3 . . . . -0.7(5) ?
Hg1 N1 C4 C3 . . . . -168.8(3) ?
C2 N1 C4 C5 . . . . 179.2(3) ?
Hg1 N1 C4 C5 . . . . 11.1(4) ?
C7 N2 C5 C6 . . . . -1.3(5) ?
Hg1 N2 C5 C6 . . . . -176.0(3) ?
C7 N2 C5 C4 . . . . 177.8(3) ?
Hg1 N2 C5 C4 . . . . 3.1(4) ?
C3 C4 C5 C6 . . . . -10.6(7) ?
N1 C4 C5 C6 . . . . 169.5(4) ?
C3 C4 C5 N2 . . . . 170.4(4) ?
N1 C4 C5 N2 . . . . -9.5(5) ?
N2 C5 C6 S2 . . . . 0.9(4) ?
C4 C5 C6 S2 . . . . -178.1(3) ?
C7 S2 C6 C5 . . . . -0.3(3) ?
C5 N2 C7 C8 . . . . -179.5(4) ?
Hg1 N2 C7 C8 . . . . -5.8(6) ?
C5 N2 C7 S2 . . . . 1.0(4) ?
Hg1 N2 C7 S2 . . . . 174.69(19) ?
C6 S2 C7 N2 . . . . -0.4(3) ?
C6 S2 C7 C8 . . . . -179.9(4) ?
